data_4125905
loop_
_publ_author_name
'Zhang, Zhongyin'
'Wang, Jinxin'
'Li, Jian'
'Yang, Fan'
'Liu, Guodu'
'Tang, Wenjun'
'He, Weiwei'
'Fu, Jian-Jun'
'Shen, Yun-Heng'
'Li, Ang'
'Zhang, Wei-Dong'

_publ_section_title
;
 Total Synthesis and Stereochemical Assignment of Delavatine A:
 Rh-Catalyzed Asymmetric Hydrogenation of Indene-Type Tetrasubstituted
 Olefins and Kinetic Resolution through Pd-Catalyzed Triflamide-Directed
 C-H Olefination.
;
_journal_issue 15
_journal_name_full 'Journal of the American Chemical Society'
_journal_page_first 5558
_journal_page_last 5567
_journal_paper_doi 10.1021/jacs.7b01718
_journal_volume 139
_journal_year 2017
_chemical_absolute_configuration ad
_chemical_formula_moiety 'C14 H17 F3 N O3 S'
_chemical_formula_sum 'C14 H17 F3 N O3 S'
_chemical_formula_weight 336.34
_space_group_crystal_system orthorhombic
_space_group_IT_number 19
_space_group_name_Hall 'P 2ac 2ab'
_space_group_name_H-M_alt 'P 21 21 21'
_symmetry_space_group_name_Hall 'P 2ac 2ab'
_symmetry_space_group_name_H-M 'P 21 21 21'
_atom_sites_solution_hydrogens geom
_audit_creation_method SHELXL-2014/7
_cell_angle_alpha 90
_cell_angle_beta 90
_cell_angle_gamma 90
_cell_formula_units_Z 4
_cell_length_a 4.99000(10)
_cell_length_b 10.5256(2)
_cell_length_c 29.4272(7)
_cell_measurement_reflns_used 9911
_cell_measurement_temperature 173(2)
_cell_measurement_theta_max 68.27
_cell_measurement_theta_min 4.46
_cell_volume 1545.60(6)
_computing_structure_refinement 'SHELXL-2014/7 (Sheldrick, 2014)'
_diffrn_ambient_temperature 173(2)
_diffrn_measured_fraction_theta_full 0.996
_diffrn_measured_fraction_theta_max 0.996
_diffrn_measurement_device_type 'Bruker D8 VENTURE CMOS photon 100'
_diffrn_measurement_method '\f and \w scans'
_diffrn_radiation_type CuK\a
_diffrn_radiation_wavelength 1.54178
_diffrn_reflns_av_R_equivalents 0.0284
_diffrn_reflns_av_unetI/netI 0.0209
_diffrn_reflns_Laue_measured_fraction_full 0.996
_diffrn_reflns_Laue_measured_fraction_max 0.996
_diffrn_reflns_limit_h_max 6
_diffrn_reflns_limit_h_min -5
_diffrn_reflns_limit_k_max 12
_diffrn_reflns_limit_k_min -12
_diffrn_reflns_limit_l_max 35
_diffrn_reflns_limit_l_min -34
_diffrn_reflns_number 16891
_diffrn_reflns_point_group_measured_fraction_full 0.996
_diffrn_reflns_point_group_measured_fraction_max 0.996
_diffrn_reflns_theta_full 67.679
_diffrn_reflns_theta_max 68.269
_diffrn_reflns_theta_min 4.461
_exptl_absorpt_coefficient_mu 2.282
_exptl_crystal_colour colorless
_exptl_crystal_density_diffrn 1.445
_exptl_crystal_description block
_exptl_crystal_F_000 700
_exptl_crystal_size_max 0.180
_exptl_crystal_size_mid 0.160
_exptl_crystal_size_min 0.150
_refine_diff_density_max 0.458
_refine_diff_density_min -0.307
_refine_diff_density_rms 0.052
_refine_ls_abs_structure_details
;
 Flack x determined using 1084 quotients [(I+)-(I-)]/[(I+)+(I-)]
 (Parsons, Flack and Wagner, Acta Cryst. B69 (2013) 249-259).
;
_refine_ls_abs_structure_Flack 0.031(5)
_refine_ls_extinction_method none
_refine_ls_goodness_of_fit_ref 1.013
_refine_ls_hydrogen_treatment constr
_refine_ls_matrix_type full
_refine_ls_number_parameters 201
_refine_ls_number_reflns 2792
_refine_ls_number_restraints 0
_refine_ls_restrained_S_all 1.013
_refine_ls_R_factor_all 0.0290
_refine_ls_R_factor_gt 0.0282
_refine_ls_shift/su_max 0.001
_refine_ls_shift/su_mean 0.000
_refine_ls_structure_factor_coef Fsqd
_refine_ls_weighting_details 'w=1/[\s^2^(Fo^2^)+(0.0535P)^2^+0.3551P] where P=(Fo^2^+2Fc^2^)/3'
_refine_ls_weighting_scheme calc
_refine_ls_wR_factor_gt 0.0787
_refine_ls_wR_factor_ref 0.0793
_reflns_Friedel_coverage 0.673
_reflns_Friedel_fraction_full 0.996
_reflns_Friedel_fraction_max 0.996
_reflns_number_gt 2725
_reflns_number_total 2792
_reflns_threshold_expression 'I > 2\s(I)'
_cod_data_source_file ja7b01718_si_003.cif
_cod_data_source_block a_a
_cod_depositor_comments 'Adding full bibliography for 4125903--4125907.cif.'
_cod_database_code 4125905
_shelx_shelxl_version_number 2014/7
_shelx_space_group_comment
;
The symmetry employed for this shelxl refinement is uniquely defined
by the following loop, which should always be used as a source of
symmetry information in preference to the above space-group names.
They are only intended as comments.
;
_shelx_estimated_absorpt_t_min 0.684
_shelx_estimated_absorpt_t_max 0.726

loop_
_space_group_symop_operation_xyz
'x, y, z'
'-x+1/2, -y, z+1/2'
'-x, y+1/2, -z+1/2'
'x+1/2, -y+1/2, -z'

loop_
_atom_site_label
_atom_site_type_symbol
_atom_site_fract_x
_atom_site_fract_y
_atom_site_fract_z
_atom_site_U_iso_or_equiv
_atom_site_adp_type
_atom_site_occupancy
_atom_site_site_symmetry_order
_atom_site_calc_flag
_atom_site_refinement_flags_posn
_atom_site_refinement_flags_adp
S1 S 0.63241(11) 0.42116(5) 0.51891(2) 0.02811(16) Uani 1 1 d . .
C1 C 0.1296(5) 0.0302(2) 0.78318(7) 0.0270(5) Uani 1 1 d . .
F1 F 0.6909(4) 0.59228(18) 0.58186(6) 0.0639(5) Uani 1 1 d . .
O1 O 0.9090(4) 0.39239(18) 0.52444(7) 0.0460(5) Uani 1 1 d . .
N1 N 0.4601(4) 0.34040(18) 0.55360(6) 0.0287(4) Uani 1 1 d . .
F2 F 0.3449(4) 0.61913(15) 0.54038(7) 0.0549(5) Uani 1 1 d . .
C2 C 0.3187(5) -0.0473(2) 0.76158(7) 0.0272(5) Uani 1 1 d . .
H2 H 0.3705 -0.1262 0.7746 0.033 Uiso 1 1 calc R U
O2 O 0.5102(4) 0.4239(2) 0.47521(5) 0.0473(5) Uani 1 1 d . .
F3 F 0.7366(4) 0.66154(17) 0.51335(7) 0.0680(6) Uani 1 1 d . .
O3 O 0.0301(4) -0.01613(16) 0.82360(5) 0.0361(4) Uani 1 1 d . .
C3 C 0.4289(5) -0.0072(2) 0.72090(7) 0.0244(5) Uani 1 1 d . .
C6 C 0.0516(5) 0.1452(2) 0.76415(7) 0.0269(5) Uani 1 1 d . .
H6 H -0.0799 0.1962 0.7787 0.032 Uiso 1 1 calc R U
C5 C 0.1678(5) 0.1852(2) 0.72347(7) 0.0248(5) Uani 1 1 d . .
H5 H 0.1177 0.2644 0.7105 0.030 Uiso 1 1 calc R U
C4 C 0.3550(5) 0.10993(19) 0.70202(7) 0.0230(4) Uani 1 1 d . .
C9 C 0.5193(4) 0.1345(2) 0.65974(7) 0.0247(5) Uani 1 1 d . .
H9 H 0.6837 0.1811 0.6697 0.030 Uiso 1 1 calc R U
C8 C 0.6113(5) -0.0010(2) 0.64547(7) 0.0286(5) Uani 1 1 d . .
H8 H 0.7900 0.0034 0.6302 0.034 Uiso 1 1 calc R U
C7 C 0.6372(5) -0.0701(2) 0.69165(7) 0.0283(5) Uani 1 1 d . .
H7A H 0.6003 -0.1621 0.6884 0.034 Uiso 1 1 calc R U
H7B H 0.8186 -0.0588 0.7046 0.034 Uiso 1 1 calc R U
C10 C 0.3840(5) 0.2173(2) 0.62361(7) 0.0261(5) Uani 1 1 d . .
H10A H 0.2388 0.1686 0.6087 0.031 Uiso 1 1 calc R U
H10B H 0.3035 0.2930 0.6382 0.031 Uiso 1 1 calc R U
C11 C 0.5871(5) 0.2586(2) 0.58845(8) 0.0358(6) Uani 1 1 d . .
H11A H 0.7337 0.3060 0.6035 0.043 Uiso 1 1 calc R U
H11B H 0.6657 0.1828 0.5737 0.043 Uiso 1 1 calc R U
C12 C -0.1569(6) 0.0618(3) 0.84729(8) 0.0406(6) Uani 1 1 d . .
H12A H -0.0753 0.1447 0.8536 0.061 Uiso 1 1 calc R U
H12B H -0.2065 0.0208 0.8760 0.061 Uiso 1 1 calc R U
H12C H -0.3174 0.0736 0.8286 0.061 Uiso 1 1 calc R U
C13 C 0.4110(6) -0.0700(2) 0.61509(8) 0.0414(6) Uani 1 1 d . .
H13A H 0.3938 -0.0245 0.5862 0.062 Uiso 1 1 calc R U
H13B H 0.2362 -0.0732 0.6302 0.062 Uiso 1 1 calc R U
H13C H 0.4743 -0.1567 0.6094 0.062 Uiso 1 1 calc R U
C14 C 0.5994(6) 0.5837(2) 0.53993(9) 0.0387(6) Uani 1 1 d . .

loop_
_atom_site_aniso_label
_atom_site_aniso_U_11
_atom_site_aniso_U_22
_atom_site_aniso_U_33
_atom_site_aniso_U_23
_atom_site_aniso_U_13
_atom_site_aniso_U_12
S1 0.0265(3) 0.0307(3) 0.0272(3) 0.0042(2) 0.0060(2) -0.0014(2)
C1 0.0311(12) 0.0268(11) 0.0232(10) -0.0004(8) -0.0038(10) -0.0069(10)
F1 0.0801(14) 0.0545(10) 0.0572(11) -0.0152(9) -0.0169(10) -0.0052(10)
O1 0.0257(9) 0.0452(10) 0.0672(12) 0.0132(9) 0.0129(9) 0.0048(8)
N1 0.0275(10) 0.0319(9) 0.0265(9) 0.0100(8) 0.0025(8) 0.0009(8)
F2 0.0470(10) 0.0424(8) 0.0753(11) 0.0132(8) 0.0083(9) 0.0165(8)
C2 0.0323(13) 0.0237(10) 0.0256(11) 0.0033(8) -0.0058(9) -0.0029(9)
O2 0.0553(12) 0.0639(12) 0.0227(8) 0.0071(8) 0.0020(8) -0.0178(11)
F3 0.0666(12) 0.0404(9) 0.0970(16) 0.0240(9) 0.0170(11) -0.0118(8)
O3 0.0498(11) 0.0334(8) 0.0251(8) 0.0022(7) 0.0074(8) -0.0041(8)
C3 0.0235(11) 0.0225(10) 0.0272(11) -0.0002(8) -0.0070(9) -0.0011(8)
C6 0.0286(12) 0.0262(10) 0.0259(11) -0.0058(9) 0.0002(9) -0.0028(9)
C5 0.0260(11) 0.0208(10) 0.0275(11) -0.0004(8) -0.0035(9) -0.0009(9)
C4 0.0218(10) 0.0233(10) 0.0239(10) 0.0015(8) -0.0050(8) -0.0026(9)
C9 0.0202(11) 0.0276(11) 0.0263(11) 0.0030(9) -0.0012(9) 0.0001(9)
C8 0.0268(12) 0.0306(11) 0.0284(11) 0.0028(9) -0.0005(10) 0.0083(10)
C7 0.0261(11) 0.0286(11) 0.0302(11) 0.0042(9) -0.0038(9) 0.0059(11)
C10 0.0261(11) 0.0258(10) 0.0265(11) 0.0047(8) 0.0019(9) 0.0044(9)
C11 0.0294(13) 0.0407(13) 0.0372(13) 0.0163(11) 0.0072(10) 0.0091(10)
C12 0.0486(16) 0.0422(13) 0.0309(12) -0.0031(10) 0.0094(11) -0.0066(13)
C13 0.0556(17) 0.0341(12) 0.0347(13) -0.0076(11) -0.0128(12) 0.0119(13)
C14 0.0386(14) 0.0314(12) 0.0460(14) 0.0077(11) 0.0006(12) -0.0003(12)

loop_
_atom_type_symbol
_atom_type_description
_atom_type_scat_dispersion_real
_atom_type_scat_dispersion_imag
_atom_type_scat_source
C C 0.0181 0.0091 'International Tables Vol C Tables 4.2.6.8 and 6.1.1.4'
H H 0.0000 0.0000 'International Tables Vol C Tables 4.2.6.8 and 6.1.1.4'
F F 0.0727 0.0534 'International Tables Vol C Tables 4.2.6.8 and 6.1.1.4'
N N 0.0311 0.0180 'International Tables Vol C Tables 4.2.6.8 and 6.1.1.4'
O O 0.0492 0.0322 'International Tables Vol C Tables 4.2.6.8 and 6.1.1.4'
S S 0.3331 0.5567 'International Tables Vol C Tables 4.2.6.8 and 6.1.1.4'

loop_
_geom_angle_atom_site_label_1
_geom_angle_atom_site_label_2
_geom_angle_atom_site_label_3
_geom_angle
O1 S1 O2 121.57(13)
O1 S1 N1 109.82(11)
O2 S1 N1 111.15(11)
O1 S1 C14 104.37(13)
O2 S1 C14 104.38(13)
N1 S1 C14 103.62(11)
O3 C1 C6 123.7(2)
O3 C1 C2 115.39(19)
C6 C1 C2 120.9(2)
C11 N1 S1 121.75(16)
C3 C2 C1 118.9(2)
C3 C2 H2 120.6
C1 C2 H2 120.6
C1 O3 C12 117.05(19)
C2 C3 C4 120.5(2)
C2 C3 C7 129.4(2)
C4 C3 C7 110.05(18)
C1 C6 C5 119.5(2)
C1 C6 H6 120.3
C5 C6 H6 120.3
C4 C5 C6 120.1(2)
C4 C5 H5 120.0
C6 C5 H5 120.0
C5 C4 C3 120.2(2)
C5 C4 C9 130.25(19)
C3 C4 C9 109.50(19)
C4 C9 C10 115.45(18)
C4 C9 C8 103.02(17)
C10 C9 C8 117.65(18)
C4 C9 H9 106.7
C10 C9 H9 106.7
C8 C9 H9 106.7
C13 C8 C7 110.2(2)
C13 C8 C9 113.67(19)
C7 C8 C9 102.63(17)
C13 C8 H8 110.0
C7 C8 H8 110.0
C9 C8 H8 110.0
C3 C7 C8 103.75(18)
C3 C7 H7A 111.0
C8 C7 H7A 111.0
C3 C7 H7B 111.0
C8 C7 H7B 111.0
H7A C7 H7B 109.0
C11 C10 C9 110.09(19)
C11 C10 H10A 109.6
C9 C10 H10A 109.6
C11 C10 H10B 109.6
C9 C10 H10B 109.6
H10A C10 H10B 108.2
N1 C11 C10 110.7(2)
N1 C11 H11A 109.5
C10 C11 H11A 109.5
N1 C11 H11B 109.5
C10 C11 H11B 109.5
H11A C11 H11B 108.1
O3 C12 H12A 109.5
O3 C12 H12B 109.5
H12A C12 H12B 109.5
O3 C12 H12C 109.5
H12A C12 H12C 109.5
H12B C12 H12C 109.5
C8 C13 H13A 109.5
C8 C13 H13B 109.5
H13A C13 H13B 109.5
C8 C13 H13C 109.5
H13A C13 H13C 109.5
H13B C13 H13C 109.5
F1 C14 F3 109.3(2)
F1 C14 F2 107.7(2)
F3 C14 F2 109.1(2)
F1 C14 S1 110.49(17)
F3 C14 S1 109.46(19)
F2 C14 S1 110.74(19)

loop_
_geom_bond_atom_site_label_1
_geom_bond_atom_site_label_2
_geom_bond_distance
S1 O1 1.4223(19)
S1 O2 1.4235(18)
S1 N1 1.5826(19)
S1 C14 1.826(3)
C1 O3 1.378(3)
C1 C6 1.389(3)
C1 C2 1.400(3)
F1 C14 1.319(3)
N1 C11 1.481(3)
F2 C14 1.324(3)
C2 C3 1.383(3)
C2 H2 0.9500
F3 C14 1.324(3)
O3 C12 1.425(3)
C3 C4 1.401(3)
C3 C7 1.503(3)
C6 C5 1.395(3)
C6 H6 0.9500
C5 C4 1.378(3)
C5 H5 0.9500
C4 C9 1.512(3)
C9 C10 1.531(3)
C9 C8 1.556(3)
C9 H9 1.0000
C8 C13 1.525(4)
C8 C7 1.547(3)
C8 H8 1.0000
C7 H7A 0.9900
C7 H7B 0.9900
C10 C11 1.512(3)
C10 H10A 0.9900
C10 H10B 0.9900
C11 H11A 0.9900
C11 H11B 0.9900
C12 H12A 0.9800
C12 H12B 0.9800
C12 H12C 0.9800
C13 H13A 0.9800
C13 H13B 0.9800
C13 H13C 0.9800

loop_
_geom_torsion_atom_site_label_1
_geom_torsion_atom_site_label_2
_geom_torsion_atom_site_label_3
_geom_torsion_atom_site_label_4
_geom_torsion
O1 S1 N1 C11 5.3(2)
O2 S1 N1 C11 142.7(2)
C14 S1 N1 C11 -105.7(2)
O3 C1 C2 C3 -179.8(2)
C6 C1 C2 C3 0.4(3)
C6 C1 O3 C12 -2.0(3)
C2 C1 O3 C12 178.2(2)
C1 C2 C3 C4 0.9(3)
C1 C2 C3 C7 178.6(2)
O3 C1 C6 C5 178.8(2)
C2 C1 C6 C5 -1.4(3)
C1 C6 C5 C4 1.1(3)
C6 C5 C4 C3 0.2(3)
C6 C5 C4 C9 -176.2(2)
C2 C3 C4 C5 -1.2(3)
C7 C3 C4 C5 -179.3(2)
C2 C3 C4 C9 175.8(2)
C7 C3 C4 C9 -2.3(2)
C5 C4 C9 C10 -31.9(3)
C3 C4 C9 C10 151.51(19)
C5 C4 C9 C8 -161.5(2)
C3 C4 C9 C8 21.9(2)
C4 C9 C8 C13 87.1(2)
C10 C9 C8 C13 -41.1(3)
C4 C9 C8 C7 -31.9(2)
C10 C9 C8 C7 -160.1(2)
C2 C3 C7 C8 163.6(2)
C4 C3 C7 C8 -18.5(2)
C13 C8 C7 C3 -90.7(2)
C9 C8 C7 C3 30.7(2)
C4 C9 C10 C11 167.4(2)
C8 C9 C10 C11 -70.5(3)
S1 N1 C11 C10 166.67(17)
C9 C10 C11 N1 -179.17(19)
O1 S1 C14 F1 -55.4(2)
O2 S1 C14 F1 176.03(19)
N1 S1 C14 F1 59.6(2)
O1 S1 C14 F3 65.1(2)
O2 S1 C14 F3 -63.5(2)
N1 S1 C14 F3 -179.96(18)
O1 S1 C14 F2 -174.58(18)
O2 S1 C14 F2 56.8(2)
N1 S1 C14 F2 -59.6(2)
